data_4034264
loop_
_publ_author_name
'Guranova, Natalia I.'
'Dar'in, Dmitry'
'Kantin, Grigory'
'Novikov, Alexander S.'
'Bakulina, Olga'
'Krasavin, Mikhail'

_publ_section_title
;
 Rh(II)-Catalyzed Spirocyclization of \a-Diazo Homophthalimides with
 Cyclic Ethers.
;
_journal_issue 7
_journal_name_full 'The Journal of organic chemistry'
_journal_page_first 4534
_journal_page_last 4542
_journal_paper_doi 10.1021/acs.joc.9b00245
_journal_volume 84
_journal_year 2019
_chemical_formula_moiety 'C19 H17 N O4'
_chemical_formula_sum 'C19 H17 N O4'
_chemical_formula_weight 323.33
_space_group_crystal_system monoclinic
_space_group_IT_number 14
_space_group_name_Hall '-P 2ybc'
_space_group_name_H-M_alt 'P 1 21/c 1'
_atom_sites_solution_hydrogens geom
_atom_sites_solution_primary dual
_audit_creation_date 2018-07-30
_audit_creation_method
;
Olex2 1.2
(compiled 2018.05.29 svn.r3508 for OlexSys, GUI svn.r5506)
;
_audit_update_record
;
2018-11-12 deposited with the CCDC.
2018-11-12 downloaded from the CCDC.
;
_cell_angle_alpha 90
_cell_angle_beta 90.1840(10)
_cell_angle_gamma 90
_cell_formula_units_Z 4
_cell_length_a 9.58750(10)
_cell_length_b 9.82750(10)
_cell_length_c 16.12470(10)
_cell_measurement_reflns_used 25907
_cell_measurement_temperature 100(2)
_cell_measurement_theta_max 71.9380
_cell_measurement_theta_min 2.7850
_cell_volume 1519.28(2)
_computing_cell_refinement 'CrystalClear-SM Expert 2.0 r7 (Rigaku, 2011)'
_computing_data_collection 'CrystalClear-SM Expert 2.0 r7 (Rigaku, 2011)'
_computing_data_reduction 'CrystalClear-SM Expert 2.0 r7 (Rigaku, 2011)'
_computing_molecular_graphics 'Olex2 (Dolomanov et al., 2009)'
_computing_publication_material 'Olex2 (Dolomanov et al., 2009)'
_computing_structure_refinement 'ShelXL (Sheldrick, 2015)'
_computing_structure_solution 'ShelXT (Sheldrick, 2015)'
_diffrn_ambient_temperature 100(2)
_diffrn_detector CCD
_diffrn_detector_area_resol_mean 28.5714
_diffrn_detector_type 'Rigaku Saturn724+'
_diffrn_measured_fraction_theta_full 1.000
_diffrn_measured_fraction_theta_max 0.999
_diffrn_measurement_details
;
List of Runs (angles in degrees, time in seconds):

  # Type    Start    End  Width  t~exp~   \w     \q     \k     \f   Frames
#--------------------------------------------------------------------------
  1  \w   -102.00 -43.00   0.50    1.00    --  -41.35 -67.00-115.00  118
  2  \w    -35.00  10.00   0.50    1.00    --  -41.35 105.00-100.00   90
  3  \w    -58.00 -18.00   0.50    1.00    --  -41.35  58.00 173.00   80
  4  \w    -88.00 -62.00   0.50    1.00    --  -41.35 -58.00  32.00   52
  5  \w     66.00  91.00   0.50    1.00    --   41.35  67.00  19.00   50
  6  \w    -19.00   6.00   0.50    1.00    --   41.35 -58.00  32.00   50
  7  \w     -4.00  21.00   0.50    1.00    --   41.35 -67.00-115.00   50
  8  \w     -4.00  21.00   0.50    1.00    --   41.35-105.00 158.00   50
  9  \w     40.00  74.00   0.50    1.00    --   41.35-105.00 158.00   68
 10  \w    101.00 148.00   0.50    1.00    --  101.00  67.00  19.00   94
 11  \w     44.00 122.00   0.50    1.00    --  101.00 -67.00-115.00  156
 12  \w     37.00 105.00   0.50    1.00    --  101.00-105.00 158.00  136
 13  \w     82.00 108.00   0.50    1.00    --  101.00 -58.00  32.00   52
 14  \w     96.00 121.00   0.50    1.00    --  101.00  58.00 173.00   50
 15  \w     94.00 119.00   0.50    1.00    --  101.00 105.00-100.00   50
 16  \w    -22.00  59.00   0.50    1.00    --   41.35 -54.00-150.00  162
 17  \w     43.00  68.00   0.50    1.00    --   41.35  58.00 173.00   50
 18  \w    -21.00  27.00   0.50    1.00    --   41.35 -43.00  60.00   96
 19  \w    110.00 156.00   0.50    1.00    --  101.00  33.00 150.00   92
 20  \w     93.00 157.00   0.50    1.00    --  101.00  33.00-180.00  128
 21  \w     93.00 135.00   0.50    1.00    --  101.00  17.00 -30.00   84
 22  \w    108.00 157.00   0.50    1.00    --  101.00  93.00 -60.00   98
 23  \w     81.00 144.00   0.50    1.00    --  101.00 111.00 -30.00  126
 24  \w     38.00 114.00   0.50    1.00    --  101.00 -42.00-120.00  152
 25  \w     81.00 107.00   0.50    1.00    --  101.00  93.00 -90.00   52
 26  \w    112.00 154.00   0.50    1.00    --  101.00  25.00  90.00   84
 27  \w     94.00 119.00   0.50    1.00    --  101.00  67.00  19.00   50
 28  \w    -77.00 -35.00   0.50    1.00    --  -41.35 -54.00-180.00   84
 29  \w     72.00  98.00   0.50    1.00    --   41.35  32.00-180.00   52
 30  \w     53.00  79.00   0.50    1.00    --  101.00 -68.00 -90.00   52
 31  \w     73.00 102.00   0.50    1.00    --  101.00-111.00  90.00   58
 32  \w     68.00 131.00   0.50    1.00    --  101.00 -93.00  90.00  126
 33  \w     90.00 116.00   0.50    1.00    --  101.00 -68.00 -90.00   52
 34  \w     34.00  94.00   0.50    1.00    --  101.00 -17.00-180.00  120
 35  \w     46.00  76.00   0.50    1.00    --  101.00 -59.00 150.00   60
 36  \w     97.00 123.00   0.50    1.00    --  101.00  42.00 -60.00   52
 37  \w     39.00  98.00   0.50    1.00    --  101.00 -25.00 -90.00  118
 38  \w     82.00 125.00   0.50    1.00    --  101.00  68.00  60.00   86
 39  \w     21.00  55.00   0.50    1.00    --   41.35  67.00  18.00   68
 40  \w    -97.00 -71.00   0.50    1.00    --  -41.35 -43.00 120.00   52
 41  \w    -44.00 -10.00   0.50    1.00    --  -41.35  32.00 150.00   68
 42  \w   -103.00 -35.00   0.50    1.00    --  -41.35 -43.00 -60.00  136
 43  \w    -66.00 -38.00   0.50    1.00    --  -41.35 -43.00 120.00   56
 44  \w     30.00  55.00   0.50    1.00    --   41.35 -43.00 -30.00   50
 45  \w      9.00  71.00   0.50    1.00    --   41.35-104.00  30.00  124
 46  \w     -9.00  17.00   0.50    1.00    --   41.35 -77.00-180.00   52
 47  \w     42.00  67.00   0.50    1.00    --   41.35 -77.00-180.00   50
 48  \w    -22.00   4.00   0.50    1.00    --   41.35 -32.00  90.00   52
 49  \w    -20.00  10.00   0.50    1.00    --   41.35 -43.00 -30.00   60
 50  \w     67.00  95.00   0.50    1.00    --   41.35-138.00  30.00   56
 51  \w     83.00 108.00   0.50    1.00    --  101.00  59.00 150.00   50
 52  \w     46.00  74.00   0.50    1.00    --  101.00 -77.00 150.00   56
 53  \w    130.00 156.00   0.50    1.00    --  101.00  59.00 150.00   52
 54  \w     91.00 117.00   0.50    1.00    --  101.00  17.00   0.00   52
 55  \w     48.00 112.00   0.50    1.00    --  101.00 -42.00   0.00  128
 56  \w    105.00 157.00   0.50    1.00    --  101.00  93.00-180.00  104
 57  \w     88.00 114.00   0.50    1.00    --  101.00-111.00  30.00   52
 58  \w     80.00 128.00   0.50    1.00    --  101.00 -87.00 -60.00   96
 59  \w     38.00  86.00   0.50    1.00    --  101.00 -68.00   0.00   96
 60  \w     77.00 103.00   0.50    1.00    --  101.00 -68.00-150.00   52
 61  \w     80.00 111.00   0.50    1.00    --  101.00-111.00 -60.00   62
 62  \w    102.00 143.00   0.50    1.00    --  101.00  25.00 150.00   82
 63  \w     35.00  75.00   0.50    1.00    --  101.00-111.00 -60.00   80
 64  \w     61.00  87.00   0.50    1.00    --  101.00-111.00-180.00   52
 65  \w    132.00 157.00   0.50    1.00    --  101.00  17.00   0.00   50
 66  \w    131.00 157.00   0.50    1.00    --  101.00  33.00 -90.00   52
 67  \w     64.00 109.00   0.50    1.00    --  101.00 -33.00 120.00   90
 68  \w    117.00 143.00   0.50    1.00    --  101.00  68.00  30.00   52
 69  \w     39.00  64.00   0.50    1.00    --  101.00-111.00 150.00   50
 70  \w    113.00 139.00   0.50    1.00    --  101.00  25.00 120.00   52
 71  \w    115.00 141.00   0.50    1.00    --  101.00  33.00-120.00   52
 72  \w     59.00 119.00   0.50    1.00    --  101.00-133.00 -90.00  120
 73  \w     81.00 123.00   0.50    1.00    --  101.00 -77.00 150.00   84
 74  \w     75.00 108.00   0.50    1.00    --  101.00 -50.00 150.00   66
 75  \w     47.00  73.00   0.50    1.00    --  101.00-111.00-150.00   52
 76  \w     84.00 111.00   0.50    1.00    --  101.00-111.00 -30.00   54
 77  \w     80.00 117.00   0.50    1.00    --  101.00-116.00 -68.73   74
 78  \w     75.00 110.00   0.50    1.00    --  101.00 -25.00   0.00   70
 79  \w     98.00 124.00   0.50    1.00    --  101.00-133.00-180.00   52
 80  \w     54.00 110.00   0.50    1.00    --  101.00 -59.00   0.00  112
 81  \w     21.00  47.00   0.50    1.00    --   41.35  77.00-180.00   52
 82  \w    -39.00 -14.00   0.50    1.00    --    8.00 123.00 -58.56   50
 83  \w    -22.00   3.00   0.50    1.00    --   20.00 115.00 142.19   50
 84  \w    -10.00  15.00   0.50    1.00    --   24.00 101.00 114.61   50
 85  \w     -3.00  22.00   0.50    1.00    --   28.00  94.00-129.43   50
 86  \w     -3.00  22.00   0.50    1.00    --   28.00  95.00  -4.30   50
 87  \w      2.00  27.00   0.50    1.00    --   32.00  91.00  89.78   50
 88  \w      5.00  30.00   0.50    1.00    --   32.00  86.00  30.51   50
 89  \w      2.00  27.00   0.50    1.00    --   32.00  91.00 -70.51   50
 90  \w     11.00  36.00   0.50    1.00    --   36.00  81.00 165.37   50
 91  \w      9.00  34.00   0.50    1.00    --   36.00  85.00  76.32   50
 92  \w     16.00  41.00   0.50    1.00    --   41.35  81.00 -30.40   50
 93  \w     18.00  43.00   0.50    1.00    --   44.00  82.00  23.87   50
 94  \w     19.00  44.00   0.50    1.00    --   44.00  81.00-114.55   50
 95  \w     19.00  44.00   0.50    1.00    --   44.00  81.00  78.01   50
 96  \w     19.00  44.00   0.50    1.00    --   44.00  79.00 -75.27   50
 97  \w     19.00  44.00   0.50    1.00    --   44.00  81.00 -18.59   50
 98  \w     18.00  43.00   0.50    1.00    --   44.00  82.00 128.14   50
 99  \w     27.00  52.00   0.50    1.00    --   52.00  77.00-159.07   50
100  \w     31.00  57.00   0.50    1.00    --   52.00  75.00 -35.06   52
101  \w     31.00  57.00   0.50    1.00    --   52.00  76.00  43.24   52
102  \w     31.00  57.00   0.50    1.00    --   56.00  76.00 103.45   52
103  \w     37.00  63.00   0.50    1.00    --   56.00  76.00 -74.40   52
104  \w     37.00  63.00   0.50    1.00    --   56.00  75.00   9.82   52
105  \w     37.00  63.00   0.50    1.00    --   60.00  76.00  55.93   52
106  \w     37.00  65.00   0.50    1.00    --   60.00  77.00-116.10   56
107  \w     35.00  60.00   0.50    1.00    --   60.00  77.00 -13.54   50
108  \w     40.00  65.00   0.50    1.00    --   64.00  75.00 127.08   50
109  \w     45.00  71.00   0.50    1.00    --   64.00  69.00-136.17   52
110  \w     42.00  69.00   0.50    1.00    --   64.00  76.00 154.17   54
111  \w    104.00 129.00   0.50    1.00    --   64.00  76.00 154.17   50
112  \w     55.00  81.00   0.50    1.00    --   64.00  67.00-111.06   52
113  \w     43.00  74.00   0.50    1.00    --   64.00  70.00  88.33   62
114  \w     41.00  67.00   0.50    1.00    --   64.00  73.00 -39.43   52
115  \w     43.00  68.00   0.50    1.00    --   68.00  76.00 105.82   50
116  \w    107.00 132.00   0.50    1.00    --   68.00  67.00  -9.46   50
117  \w     58.00  90.00   0.50    1.00    --   68.00  67.00  -9.46   64
118  \w     97.00 123.00   0.50    1.00    --   68.00  76.00 105.82   52
119  \w     50.00 103.00   0.50    1.00    --   72.00  69.00  44.33  106
120  \w     48.00  76.00   0.50    1.00    --   72.00  75.00 136.12   56
121  \w     59.00  85.00   0.50    1.00    --   76.00  64.00-132.59   52
122  \w    114.00 139.00   0.50    1.00    --   76.00  69.00 -79.36   50
123  \w     54.00  79.00   0.50    1.00    --   76.00  69.00 -79.36   50
124  \w     57.00  83.00   0.50    1.00    --   76.00  71.00 138.00   52
125  \w     53.00  78.00   0.50    1.00    --   76.00  74.00   6.73   50
126  \w     56.00  82.00   0.50    1.00    --   80.00  75.00 174.75   52
127  \w    106.00 145.00   0.50    1.00    --   84.00  74.00 -43.08   78
128  \w     61.00  86.00   0.50    1.00    --   84.00  74.00 -43.08   50
129  \w     60.00  97.00   0.50    1.00    --   84.00  75.00  91.57   74
130  \w     69.00  95.00   0.50    1.00    --   88.00  61.00  77.98   52
131  \w     74.00 100.00   0.50    1.00    --   92.00  69.00-122.61   52
132  \w     75.00 101.00   0.50    1.00    --   96.00  66.00-141.78   52
133  \w     76.00 118.00   0.50    1.00    --  101.00  77.00-120.00   84
134  \w    111.00 137.00   0.50    1.00    --  101.00  77.00-150.00   52
135  \w    107.00 153.00   0.50    1.00    --  101.00  77.00 -30.00   92
136  \w     87.00 113.00   0.50    1.00    --  101.00  59.00 120.00   52
137  \w     76.00 109.00   0.50    1.00    --  101.00  77.00-150.00   66
138  \w     78.00 112.00   0.50    1.00    --  101.00  77.00  30.00   68
139  \w     77.00 102.00   0.50    1.00    --  101.00  77.00 -30.00   50
140  \w    124.00 150.00   0.50    1.00    --  101.00  77.00 120.00   52
141  \w     80.00 135.00   0.50    1.00    --  101.00  77.00  60.00  110
142  \w     76.00 101.00   0.50    1.00    --  101.00  77.00 120.00   50
143  \w     84.00 109.00   0.50    1.00    --  101.00 -33.00 -30.00   50
144  \w     26.00  94.00   0.50    1.00    --  101.00  -8.00 -30.00  136
145  \w    132.00 157.00   0.50    1.00    --  101.00  68.00  90.00   50
146  \w     46.00  72.00   0.50    1.00    --  101.00 -33.00 -30.00   52
147  \w     80.00 112.00   0.50    1.00    --  101.00  68.00 -30.00   64
148  \w     80.00 106.00   0.50    1.00    --  101.00  68.00-120.00   52
149  \w    122.00 156.00   0.50    1.00    --  101.00  77.00   0.00   68
150  \w    127.00 152.00   0.50    1.00    --  101.00  77.00 -90.00   50
151  \w     76.00 102.00   0.50    1.00    --  101.00  77.00 -90.00   52
152  \w     77.00 103.00   0.50    1.00    --  101.00  77.00   0.00   52
153  \w    124.00 150.00   0.50    1.00    --  101.00  77.00 150.00   52
154  \w     80.00 106.00   0.50    1.00    --  101.00  68.00  30.00   52
155  \w     80.00 107.00   0.50    1.00    --  101.00  68.00 -90.00   54
156  \w     76.00 110.00   0.50    1.00    --  101.00  77.00 150.00   68
157  \w    132.00 157.00   0.50    1.00    --  101.00  77.00  90.00   50
158  \w     41.00  67.00   0.50    1.00    --  101.00 -25.00  60.00   52
159  \w     82.00 109.00   0.50    1.00    --  101.00 -25.00  60.00   54
160  \w     83.00 109.00   0.50    1.00    --  101.00  59.00  60.00   52
161  \w     85.00 111.00   0.50    1.00    --  101.00  59.00  30.00   52
162  \w     86.00 114.00   0.50    1.00    --  101.00  59.00   0.00   56
163  \w     77.00 103.00   0.50    1.00    --  101.00  77.00  90.00   52
164  \w    114.00 140.00   0.50    1.00    --  101.00  77.00 -60.00   52
165  \w    121.00 155.00   0.50    1.00    --  101.00  68.00-120.00   68
166  \w     80.00 106.00   0.50    1.00    --  101.00  77.00 -60.00   52
167  \w     80.00 115.00   0.50    1.00    --  101.00  68.00  90.00   70
168  \w     76.00 129.00   0.50    1.00    --  101.00  77.00-180.00  106
169  \w    115.00 142.00   0.50    1.00    --  101.00 111.00  60.00   54
170  \w    119.00 153.00   0.50    1.00    --  101.00 111.00 -90.00   68
;
_diffrn_measurement_device 'AFC12 (Right): Kappa 3 circle'
_diffrn_measurement_device_type 'SuperNova, Single source at offset/far, HyPix3000'
_diffrn_measurement_method 'profile data from \w-scans'
_diffrn_measurement_specimen_support 'Mitegen 50um'
_diffrn_orient_matrix_type 'CrysAlisPro convention (1999,Acta A55,543-557)'
_diffrn_orient_matrix_UB_11 -0.1357044000
_diffrn_orient_matrix_UB_12 0.0245555000
_diffrn_orient_matrix_UB_13 -0.0491967000
_diffrn_orient_matrix_UB_21 -0.0756527000
_diffrn_orient_matrix_UB_22 -0.1054994000
_diffrn_orient_matrix_UB_23 0.0543617000
_diffrn_orient_matrix_UB_31 -0.0410250000
_diffrn_orient_matrix_UB_32 0.1133740000
_diffrn_orient_matrix_UB_33 0.0612123000
_diffrn_radiation_collimation 0.3
_diffrn_radiation_monochromator Confocal
_diffrn_radiation_probe x-ray
_diffrn_radiation_type CuK\a
_diffrn_radiation_wavelength 1.54184
_diffrn_reflns_av_R_equivalents 0.0242
_diffrn_reflns_av_unetI/netI 0.0087
_diffrn_reflns_Laue_measured_fraction_full 1.000
_diffrn_reflns_Laue_measured_fraction_max 0.999
_diffrn_reflns_limit_h_max 11
_diffrn_reflns_limit_h_min -11
_diffrn_reflns_limit_k_max 12
_diffrn_reflns_limit_k_min -12
_diffrn_reflns_limit_l_max 19
_diffrn_reflns_limit_l_min -19
_diffrn_reflns_number 33745
_diffrn_reflns_point_group_measured_fraction_full 1.000
_diffrn_reflns_point_group_measured_fraction_max 0.999
_diffrn_reflns_theta_full 67.684
_diffrn_reflns_theta_max 72.018
_diffrn_reflns_theta_min 4.612
_diffrn_source 'Rotating Anode'
_diffrn_source_current 24.0
_diffrn_source_power 1.2
_diffrn_source_target Mo
_diffrn_source_type 'Rotating Anode'
_diffrn_source_voltage 50.0
_exptl_absorpt_coefficient_mu 0.818
_exptl_absorpt_correction_T_max 1.00000
_exptl_absorpt_correction_T_min 0.79020
_exptl_absorpt_correction_type multi-scan
_exptl_absorpt_process_details
;
CrysAlisPro 1.171.39.35a (Rigaku Oxford Diffraction, 2017)
Empirical absorption correction using spherical harmonics,
 implemented in SCALE3 ABSPACK scaling algorithm.
;
_exptl_crystal_colour 'clear whiteish colourless'
_exptl_crystal_colour_lustre clear
_exptl_crystal_colour_modifier whiteish
_exptl_crystal_colour_primary colourless
_exptl_crystal_density_diffrn 1.414
_exptl_crystal_description needle
_exptl_crystal_F_000 680
_exptl_crystal_size_max 0.21
_exptl_crystal_size_mid 0.2
_exptl_crystal_size_min 0.2
_refine_diff_density_max 0.269
_refine_diff_density_min -0.258
_refine_diff_density_rms 0.046
_refine_ls_extinction_method none
_refine_ls_goodness_of_fit_ref 1.059
_refine_ls_hydrogen_treatment constr
_refine_ls_matrix_type full
_refine_ls_number_parameters 217
_refine_ls_number_reflns 2979
_refine_ls_number_restraints 0
_refine_ls_restrained_S_all 1.059
_refine_ls_R_factor_all 0.0336
_refine_ls_R_factor_gt 0.0330
_refine_ls_shift/su_max 0.000
_refine_ls_shift/su_mean 0.000
_refine_ls_structure_factor_coef Fsqd
_refine_ls_weighting_details 'w=1/[\s^2^(Fo^2^)+(0.0402P)^2^+0.7021P] where P=(Fo^2^+2Fc^2^)/3'
_refine_ls_weighting_scheme calc
_refine_ls_wR_factor_gt 0.0820
_refine_ls_wR_factor_ref 0.0825
_reflns_Friedel_coverage 0.000
_reflns_number_gt 2911
_reflns_number_total 2979
_reflns_threshold_expression 'I > 2\s(I)'
_cod_data_source_file jo9b00245_si_004.cif
_cod_data_source_block 1ver0-428-8797_zra-567
_cod_database_code 4034264
_shelx_shelxl_version_number 2018/3
_chemical_oxdiff_formula 'C19 H17 N O4'
_shelx_space_group_comment
;
The symmetry employed for this shelxl refinement is uniquely defined
by the following loop, which should always be used as a source of
symmetry information in preference to the above space-group names.
They are only intended as comments.
;
_shelx_estimated_absorpt_t_max 0.853
_shelx_estimated_absorpt_t_min 0.847
_reflns_odcompleteness_completeness 99.65
_reflns_odcompleteness_iscentric 1
_reflns_odcompleteness_theta 71.98
_olex2_refinement_description
;
1. Fixed Uiso
 At 1.2 times of:
  All C(H) groups, All C(H,H) groups
2.a Secondary CH2 refined with riding coordinates:
 C00H(H00B,H00C), C00I(H00D,H00H), C00J(H00I,H00J), C00L(H00L,H00M)
2.b Aromatic/amide H refined with riding coordinates:
 C006(H006), C00A(H00A), C00E(H00E), C00F(H00F), C00G(H00G), C00K(H00K),
 C00M(H00N), C00N(H00O), C00O(H00P)
;
_olex2_submission_special_instructions 'No special instructions were received'
_oxdiff_exptl_absorpt_empirical_details
;
Empirical correction (ABSPACK) includes:
- Absorption correction using spherical harmonics
- Frame scaling
;
_oxdiff_exptl_absorpt_empirical_full_max 1.699
_oxdiff_exptl_absorpt_empirical_full_min 0.721

loop_
_space_group_symop_operation_xyz
'x, y, z'
'-x, y+1/2, -z+1/2'
'-x, -y, -z'
'x, -y-1/2, z-1/2'

loop_
_atom_site_label
_atom_site_type_symbol
_atom_site_fract_x
_atom_site_fract_y
_atom_site_fract_z
_atom_site_U_iso_or_equiv
_atom_site_adp_type
_atom_site_occupancy
_atom_site_site_symmetry_order
_atom_site_calc_flag
_atom_site_refinement_flags_posn
O001 O 0.58499(7) 0.49259(7) 0.21559(4) 0.01407(17) Uani 1 1 d .
O002 O 0.49616(8) 0.42432(8) 0.37275(5) 0.01731(18) Uani 1 1 d .
O003 O 0.65922(8) 0.22217(8) 0.12777(5) 0.01833(18) Uani 1 1 d .
O004 O 0.04061(8) 0.43499(9) 0.29540(5) 0.02136(19) Uani 1 1 d .
N005 N 0.26814(9) 0.40808(9) 0.33273(5) 0.01355(19) Uani 1 1 d .
C006 C 0.38936(11) 0.61134(11) 0.11330(6) 0.0143(2) Uani 1 1 d .
H006 H 0.483337 0.609884 0.094815 0.017 Uiso 1 1 calc R
C007 C 0.34919(10) 0.53053(10) 0.17996(6) 0.0129(2) Uani 1 1 d .
C008 C 0.41122(11) 0.42837(10) 0.31760(6) 0.0135(2) Uani 1 1 d .
C009 C 0.20969(11) 0.53293(11) 0.20555(6) 0.0136(2) Uani 1 1 d .
C00A C 0.11211(11) 0.61420(11) 0.16462(7) 0.0158(2) Uani 1 1 d .
H00A H 0.017400 0.613732 0.181755 0.019 Uiso 1 1 calc R
C00B C 0.22662(10) 0.35746(11) 0.41344(6) 0.0145(2) Uani 1 1 d .
C00C C 0.16296(11) 0.45438(11) 0.27944(6) 0.0146(2) Uani 1 1 d .
C00D C 0.44989(10) 0.43712(11) 0.22502(6) 0.0128(2) Uani 1 1 d .
C00E C 0.22457(11) 0.21803(11) 0.42693(7) 0.0168(2) Uani 1 1 d .
H00E H 0.253920 0.157000 0.384760 0.020 Uiso 1 1 calc R
C00F C 0.29195(11) 0.69451(11) 0.07355(6) 0.0156(2) Uani 1 1 d .
H00F H 0.320575 0.750771 0.028818 0.019 Uiso 1 1 calc R
C00G C 0.15341(11) 0.69586(11) 0.09876(7) 0.0164(2) Uani 1 1 d .
H00G H 0.087460 0.752200 0.071162 0.020 Uiso 1 1 calc R
C00H C 0.51807(11) 0.26273(11) 0.11168(7) 0.0166(2) Uani 1 1 d .
H00B H 0.470481 0.190505 0.079479 0.020 Uiso 1 1 calc R
H00C H 0.518213 0.346565 0.077639 0.020 Uiso 1 1 calc R
C00I C 0.70188(11) 0.40375(11) 0.23142(7) 0.0163(2) Uani 1 1 d .
H00D H 0.675512 0.335670 0.273820 0.020 Uiso 1 1 calc R
H00H H 0.780711 0.457786 0.253665 0.020 Uiso 1 1 calc R
C00J C 0.43718(11) 0.28894(10) 0.19157(6) 0.0142(2) Uani 1 1 d .
H00I H 0.471135 0.225416 0.234795 0.017 Uiso 1 1 calc R
H00J H 0.337430 0.268529 0.181524 0.017 Uiso 1 1 calc R
C00K C 0.17887(11) 0.16881(12) 0.50314(7) 0.0202(2) Uani 1 1 d .
H00K H 0.177084 0.073618 0.513338 0.024 Uiso 1 1 calc R
C00L C 0.74779(11) 0.33095(12) 0.15315(7) 0.0187(2) Uani 1 1 d .
H00L H 0.752970 0.398174 0.107543 0.022 Uiso 1 1 calc R
H00M H 0.842919 0.294508 0.162126 0.022 Uiso 1 1 calc R
C00M C 0.18744(12) 0.44838(12) 0.47464(7) 0.0192(2) Uani 1 1 d .
H00N H 0.191948 0.543621 0.464934 0.023 Uiso 1 1 calc R
C00N C 0.13591(11) 0.25908(13) 0.56424(7) 0.0207(2) Uani 1 1 d .
H00O H 0.102603 0.225160 0.615669 0.025 Uiso 1 1 calc R
C00O C 0.14128(12) 0.39848(13) 0.55071(7) 0.0218(3) Uani 1 1 d .
H00P H 0.113570 0.459718 0.593157 0.026 Uiso 1 1 calc R

loop_
_atom_site_aniso_label
_atom_site_aniso_U_11
_atom_site_aniso_U_22
_atom_site_aniso_U_33
_atom_site_aniso_U_23
_atom_site_aniso_U_13
_atom_site_aniso_U_12
O001 0.0101(3) 0.0137(4) 0.0184(4) 0.0014(3) -0.0011(3) 0.0001(3)
O002 0.0156(4) 0.0210(4) 0.0153(4) -0.0003(3) -0.0034(3) 0.0019(3)
O003 0.0181(4) 0.0160(4) 0.0209(4) -0.0006(3) 0.0008(3) 0.0044(3)
O004 0.0128(4) 0.0310(5) 0.0203(4) 0.0055(3) -0.0003(3) -0.0025(3)
N005 0.0134(4) 0.0148(4) 0.0125(4) 0.0013(3) -0.0003(3) -0.0005(3)
C006 0.0141(5) 0.0142(5) 0.0145(5) -0.0020(4) -0.0003(4) -0.0003(4)
C007 0.0142(5) 0.0115(5) 0.0129(5) -0.0029(4) -0.0029(4) 0.0001(4)
C008 0.0141(5) 0.0105(5) 0.0158(5) -0.0001(4) -0.0010(4) 0.0012(4)
C009 0.0146(5) 0.0133(5) 0.0128(5) -0.0018(4) -0.0017(4) -0.0013(4)
C00A 0.0133(5) 0.0180(5) 0.0160(5) -0.0019(4) -0.0018(4) 0.0008(4)
C00B 0.0114(5) 0.0183(5) 0.0139(5) 0.0021(4) -0.0011(4) -0.0004(4)
C00C 0.0144(5) 0.0147(5) 0.0148(5) -0.0012(4) -0.0016(4) 0.0002(4)
C00D 0.0111(5) 0.0132(5) 0.0142(5) 0.0002(4) -0.0005(4) -0.0006(4)
C00E 0.0145(5) 0.0171(5) 0.0186(5) 0.0005(4) -0.0015(4) 0.0012(4)
C00F 0.0201(5) 0.0141(5) 0.0125(5) -0.0002(4) -0.0018(4) -0.0008(4)
C00G 0.0179(5) 0.0154(5) 0.0158(5) -0.0006(4) -0.0053(4) 0.0027(4)
C00H 0.0180(5) 0.0159(5) 0.0160(5) -0.0008(4) -0.0013(4) 0.0030(4)
C00I 0.0113(5) 0.0183(5) 0.0194(5) 0.0021(4) -0.0020(4) 0.0021(4)
C00J 0.0149(5) 0.0122(5) 0.0154(5) 0.0004(4) -0.0009(4) -0.0002(4)
C00K 0.0167(5) 0.0197(6) 0.0242(6) 0.0079(4) -0.0025(4) -0.0001(4)
C00L 0.0150(5) 0.0195(5) 0.0215(5) 0.0021(4) 0.0021(4) 0.0022(4)
C00M 0.0221(5) 0.0176(5) 0.0178(5) 0.0001(4) -0.0005(4) 0.0009(4)
C00N 0.0143(5) 0.0321(6) 0.0158(5) 0.0081(5) -0.0010(4) 0.0013(5)
C00O 0.0220(6) 0.0285(6) 0.0149(5) -0.0011(4) 0.0002(4) 0.0043(5)

loop_
_atom_type_symbol
_atom_type_description
_atom_type_scat_dispersion_real
_atom_type_scat_dispersion_imag
_atom_type_scat_source
C C 0.0181 0.0091 'International Tables Vol C Tables 4.2.6.8 and 6.1.1.4'
H H 0.0000 0.0000 'International Tables Vol C Tables 4.2.6.8 and 6.1.1.4'
N N 0.0311 0.0180 'International Tables Vol C Tables 4.2.6.8 and 6.1.1.4'
O O 0.0492 0.0322 'International Tables Vol C Tables 4.2.6.8 and 6.1.1.4'

loop_
_geom_angle_atom_site_label_1
_geom_angle_atom_site_label_2
_geom_angle_atom_site_label_3
_geom_angle
C00D O001 C00I 117.32(8)
C00L O003 C00H 113.88(8)
C008 N005 C00B 118.32(8)
C00C N005 C008 123.25(9)
C00C N005 C00B 117.61(8)
C007 C006 C00F 120.16(10)
C006 C007 C009 118.99(9)
C006 C007 C00D 122.57(9)
C009 C007 C00D 118.43(9)
O002 C008 N005 121.61(9)
O002 C008 C00D 123.54(9)
N005 C008 C00D 114.39(9)
C007 C009 C00C 121.11(9)
C00A C009 C007 120.65(10)
C00A C009 C00C 118.18(9)
C00G C00A C009 120.00(10)
C00E C00B N005 118.91(10)
C00M C00B N005 119.63(10)
C00M C00B C00E 121.45(10)
O004 C00C N005 120.84(10)
O004 C00C C009 122.88(10)
N005 C00C C009 116.21(9)
O001 C00D C007 107.29(8)
O001 C00D C008 110.42(8)
O001 C00D C00J 113.20(8)
C007 C00D C008 110.07(8)
C007 C00D C00J 110.56(8)
C008 C00D C00J 105.33(8)
C00B C00E C00K 119.07(10)
C00G C00F C006 120.66(10)
C00A C00G C00F 119.52(10)
O003 C00H C00J 112.07(8)
O001 C00I C00L 111.44(8)
C00H C00J C00D 114.22(9)
C00N C00K C00E 119.92(11)
O003 C00L C00I 114.75(9)
C00B C00M C00O 119.19(11)
C00O C00N C00K 120.50(10)
C00N C00O C00M 119.83(11)

loop_
_geom_bond_atom_site_label_1
_geom_bond_atom_site_label_2
_geom_bond_distance
O001 C00D 1.4139(12)
O001 C00I 1.4428(12)
O002 C008 1.2045(13)
O003 C00H 1.4336(13)
O003 C00L 1.4245(14)
O004 C00C 1.2167(13)
N005 C008 1.4083(13)
N005 C00B 1.4502(13)
N005 C00C 1.3989(13)
C006 C007 1.3918(15)
C006 C00F 1.3955(15)
C007 C009 1.4011(14)
C007 C00D 1.5160(14)
C008 C00D 1.5418(14)
C009 C00A 1.3946(15)
C009 C00C 1.4898(14)
C00A C00G 1.3898(15)
C00B C00E 1.3875(16)
C00B C00M 1.3840(16)
C00D C00J 1.5575(14)
C00E C00K 1.3928(16)
C00F C00G 1.3904(15)
C00H C00J 1.5277(14)
C00I C00L 1.5172(15)
C00K C00N 1.3892(17)
C00M C00O 1.3944(16)
C00N C00O 1.3882(18)
